data_7003984
loop_
_publ_author_name
'Dureen, Meghan A.'
'Stephan, Douglas W.'

_publ_section_title
;
 Biphenylamide ligand complexes of Li and Al: hemilabile arene donors?
;
_journal_issue 35
_journal_name_full 'Dalton Transactions'
_journal_page_first 4723
_journal_page_last 4731
_journal_paper_doi 10.1039/b801772g
_journal_year 2008
_chemical_formula_sum 'C45 H41 Al N P'
_chemical_formula_weight 653.74
_space_group_IT_number 14
_symmetry_cell_setting monoclinic
_symmetry_space_group_name_Hall '-P 2ybc'
_symmetry_space_group_name_H-M 'P 1 21/c 1'
_atom_sites_solution_hydrogens geom
_atom_sites_solution_primary direct
_atom_sites_solution_secondary difmap
_audit_creation_method SHELXL-97
_cell_angle_alpha 90.00
_cell_angle_beta 94.741(2)
_cell_angle_gamma 90.00
_cell_formula_units_Z 4
_cell_length_a 9.8623(11)
_cell_length_b 19.289(2)
_cell_length_c 19.463(2)
_cell_measurement_temperature 296(2)
_cell_measurement_theta_max 25.0
_cell_measurement_theta_min 2.0
_cell_volume 3689.9(7)
_computing_structure_refinement 'SHELXL-97 (Sheldrick, 1997)'
_computing_structure_solution 'SHELXS-97 (Sheldrick, 1990)'
_diffrn_ambient_temperature 296(2)
_diffrn_measured_fraction_theta_full 1.000
_diffrn_measured_fraction_theta_max 1.000
_diffrn_radiation_monochromator graphite
_diffrn_radiation_source 'fine-focus sealed tube'
_diffrn_radiation_type MoK\a
_diffrn_radiation_wavelength 0.71073
_diffrn_reflns_av_R_equivalents 0.0370
_diffrn_reflns_av_sigmaI/netI 0.0262
_diffrn_reflns_limit_h_max 11
_diffrn_reflns_limit_h_min -11
_diffrn_reflns_limit_k_max 22
_diffrn_reflns_limit_k_min -22
_diffrn_reflns_limit_l_max 23
_diffrn_reflns_limit_l_min -23
_diffrn_reflns_number 35173
_diffrn_reflns_theta_full 25.00
_diffrn_reflns_theta_max 25.00
_diffrn_reflns_theta_min 2.07
_exptl_absorpt_coefficient_mu 0.130
_exptl_absorpt_correction_T_max 1.00000
_exptl_absorpt_correction_T_min 0.482415
_exptl_absorpt_correction_type empirical
_exptl_crystal_density_diffrn 1.177
_exptl_crystal_density_method 'not measured'
_exptl_crystal_F_000 1384
_exptl_crystal_size_max 0.20
_exptl_crystal_size_mid 0.25
_exptl_crystal_size_min 0.29
_refine_diff_density_max 0.273
_refine_diff_density_min -0.156
_refine_diff_density_rms 0.038
_refine_ls_extinction_method none
_refine_ls_goodness_of_fit_ref 1.008
_refine_ls_hydrogen_treatment mixed
_refine_ls_matrix_type full
_refine_ls_number_parameters 433
_refine_ls_number_reflns 6494
_refine_ls_number_restraints 0
_refine_ls_restrained_S_all 1.008
_refine_ls_R_factor_all 0.0682
_refine_ls_R_factor_gt 0.0471
_refine_ls_shift/su_max 0.000
_refine_ls_shift/su_mean 0.000
_refine_ls_structure_factor_coef Fsqd
_refine_ls_weighting_details 'calc w=1/[\s^2^(Fo^2^)+(0.0791P)^2^+0.6720P] where P=(Fo^2^+2Fc^2^)/3'
_refine_ls_weighting_scheme calc
_refine_ls_wR_factor_gt 0.1226
_refine_ls_wR_factor_ref 0.1409
_reflns_number_gt 4729
_reflns_number_total 6494
_reflns_threshold_expression >2sigma(I)
_cod_data_source_file b801772g.txt
_cod_data_source_block (2-C6H4-Ph)2NAlMe2(CH2PPh3)
_cod_original_cell_volume 3689.7(7)
_cod_original_sg_symbol_H-M P2(1)/c
_cod_database_code 7003984

loop_
_symmetry_equiv_pos_as_xyz
'x, y, z'
'-x, y+1/2, -z+1/2'
'-x, -y, -z'
'x, -y-1/2, z-1/2'

loop_
_atom_site_label
_atom_site_type_symbol
_atom_site_fract_x
_atom_site_fract_y
_atom_site_fract_z
_atom_site_U_iso_or_equiv
_atom_site_adp_type
_atom_site_occupancy
_atom_site_symmetry_multiplicity
_atom_site_calc_flag
_atom_site_refinement_flags
_atom_site_disorder_assembly
_atom_site_disorder_group
Al1 Al -0.22559(7) 0.67491(3) 0.41456(3) 0.05426(19) Uani 1 1 d . . .
P1 P 0.05403(5) 0.62467(3) 0.33517(3) 0.04937(17) Uani 1 1 d . . .
N1 N -0.27882(17) 0.76942(9) 0.41571(9) 0.0521(4) Uani 1 1 d . . .
C1 C -0.1819(2) 0.82266(11) 0.42884(11) 0.0539(5) Uani 1 1 d . . .
C2 C -0.1864(2) 0.88524(12) 0.39129(12) 0.0585(6) Uani 1 1 d . . .
C3 C -0.0886(3) 0.93591(13) 0.40961(14) 0.0740(7) Uani 1 1 d . . .
H3A H -0.0948 0.9785 0.3872 0.089 Uiso 1 1 calc R . .
C4 C 0.0161(3) 0.92525(16) 0.45928(16) 0.0806(8) Uani 1 1 d . . .
H4A H 0.0806 0.9597 0.4697 0.097 Uiso 1 1 calc R . .
C5 C 0.0242(3) 0.86341(16) 0.49325(15) 0.0763(7) Uani 1 1 d . . .
H5A H 0.0963 0.8547 0.5260 0.092 Uiso 1 1 calc R . .
C6 C -0.0745(2) 0.81378(13) 0.47905(13) 0.0663(6) Uani 1 1 d . . .
H6A H -0.0691 0.7726 0.5041 0.080 Uiso 1 1 calc R . .
C7 C -0.2825(3) 0.89853(12) 0.32939(12) 0.0636(6) Uani 1 1 d . . .
C8 C -0.3847(3) 0.94763(14) 0.32864(14) 0.0772(7) Uani 1 1 d . . .
H8A H -0.3980 0.9716 0.3690 0.093 Uiso 1 1 calc R . .
C9 C -0.4677(3) 0.96207(16) 0.26950(16) 0.0914(9) Uani 1 1 d . . .
H9A H -0.5368 0.9947 0.2706 0.110 Uiso 1 1 calc R . .
C10 C -0.4478(4) 0.92836(18) 0.20994(17) 0.1047(11) Uani 1 1 d . . .
H10A H -0.5027 0.9382 0.1699 0.126 Uiso 1 1 calc R . .
C11 C -0.3472(4) 0.8800(2) 0.20898(16) 0.1099(12) Uani 1 1 d . . .
H11A H -0.3331 0.8573 0.1680 0.132 Uiso 1 1 calc R . .
C12 C -0.2657(4) 0.86434(16) 0.26825(14) 0.0901(9) Uani 1 1 d . . .
H12A H -0.1989 0.8304 0.2669 0.108 Uiso 1 1 calc R . .
C13 C -0.4162(2) 0.79176(11) 0.40659(11) 0.0517(5) Uani 1 1 d . . .
C14 C -0.4738(2) 0.83344(11) 0.45612(12) 0.0548(5) Uani 1 1 d . . .
C15 C -0.6066(2) 0.85787(13) 0.44272(14) 0.0672(6) Uani 1 1 d . . .
H15A H -0.6433 0.8869 0.4745 0.081 Uiso 1 1 calc R . .
C16 C -0.6839(3) 0.83986(15) 0.38357(16) 0.0772(7) Uani 1 1 d . . .
H16A H -0.7724 0.8564 0.3755 0.093 Uiso 1 1 calc R . .
C17 C -0.6299(3) 0.79727(14) 0.33631(15) 0.0729(7) Uani 1 1 d . . .
H17A H -0.6826 0.7842 0.2966 0.087 Uiso 1 1 calc R . .
C18 C -0.4980(2) 0.77375(12) 0.34738(13) 0.0630(6) Uani 1 1 d . . .
H18A H -0.4628 0.7453 0.3147 0.076 Uiso 1 1 calc R . .
C19 C -0.3996(2) 0.85103(12) 0.52383(12) 0.0572(5) Uani 1 1 d . . .
C20 C -0.3759(3) 0.91933(14) 0.54369(14) 0.0746(7) Uani 1 1 d . . .
H20A H -0.4025 0.9549 0.5132 0.089 Uiso 1 1 calc R . .
C21 C -0.3136(3) 0.93560(16) 0.60774(16) 0.0878(8) Uani 1 1 d . . .
H21A H -0.2972 0.9817 0.6197 0.105 Uiso 1 1 calc R . .
C22 C -0.2760(3) 0.88400(18) 0.65356(15) 0.0861(8) Uani 1 1 d . . .
H22A H -0.2356 0.8949 0.6971 0.103 Uiso 1 1 calc R . .
C23 C -0.2981(3) 0.81652(16) 0.63516(14) 0.0800(8) Uani 1 1 d . . .
H23A H -0.2723 0.7814 0.6663 0.096 Uiso 1 1 calc R . .
C24 C -0.3587(2) 0.79981(14) 0.57058(13) 0.0670(6) Uani 1 1 d . . .
H24A H -0.3720 0.7535 0.5585 0.080 Uiso 1 1 calc R . .
C25 C -0.1594(3) 0.63733(14) 0.50704(13) 0.0789(8) Uani 1 1 d . . .
H25A H -0.2342 0.6341 0.5355 0.118 Uiso 1 1 calc R . .
H25B H -0.0913 0.6677 0.5284 0.118 Uiso 1 1 calc R . .
H25C H -0.1211 0.5921 0.5017 0.118 Uiso 1 1 calc R . .
C26 C -0.3700(3) 0.61481(14) 0.36995(16) 0.0788(7) Uani 1 1 d . . .
H26A H -0.4416 0.6095 0.4001 0.118 Uiso 1 1 calc R . .
H26B H -0.3325 0.5702 0.3607 0.118 Uiso 1 1 calc R . .
H26C H -0.4058 0.6356 0.3274 0.118 Uiso 1 1 calc R . .
C27 C -0.0745(2) 0.68453(11) 0.34782(12) 0.0566(5) Uani 1 1 d . . .
H27A H -0.1214 0.6921 0.3027 0.068 Uiso 1 1 calc R . .
H27B H -0.0282 0.7276 0.3603 0.068 Uiso 1 1 calc R . .
C28 C -0.0161(2) 0.53998(11) 0.31885(11) 0.0536(5) Uani 1 1 d . . .
C29 C -0.0735(3) 0.50412(13) 0.37104(14) 0.0759(7) Uani 1 1 d . . .
H29A H -0.0729 0.5236 0.4148 0.091 Uiso 1 1 calc R . .
C30 C -0.1313(3) 0.43994(15) 0.35860(17) 0.0894(9) Uani 1 1 d . . .
H30A H -0.1685 0.4160 0.3940 0.107 Uiso 1 1 calc R . .
C31 C -0.1343(3) 0.41155(15) 0.29471(18) 0.0955(10) Uani 1 1 d . . .
H31A H -0.1752 0.3686 0.2861 0.115 Uiso 1 1 calc R . .
C32 C -0.0776(4) 0.44575(17) 0.24342(17) 0.1105(12) Uani 1 1 d . . .
H32A H -0.0791 0.4259 0.1998 0.133 Uiso 1 1 calc R . .
C33 C -0.0176(3) 0.50968(14) 0.25525(14) 0.0839(8) Uani 1 1 d . . .
H33A H 0.0221 0.5323 0.2198 0.101 Uiso 1 1 calc R . .
C34 C 0.1756(2) 0.61889(12) 0.40904(11) 0.0550(5) Uani 1 1 d . . .
C35 C 0.2162(3) 0.67910(15) 0.44356(13) 0.0725(7) Uani 1 1 d . . .
H35A H 0.1749 0.7211 0.4311 0.087 Uiso 1 1 calc R . .
C36 C 0.3181(3) 0.6767(2) 0.49646(15) 0.0929(9) Uani 1 1 d . . .
H36A H 0.3463 0.7172 0.5193 0.111 Uiso 1 1 calc R . .
C37 C 0.3778(3) 0.6149(2) 0.51547(16) 0.1016(11) Uani 1 1 d . . .
H37A H 0.4471 0.6138 0.5509 0.122 Uiso 1 1 calc R . .
C38 C 0.3361(3) 0.5541(2) 0.48274(18) 0.0976(10) Uani 1 1 d . . .
H38A H 0.3750 0.5120 0.4969 0.117 Uiso 1 1 calc R . .
C39 C 0.2367(3) 0.55646(15) 0.42894(14) 0.0756(7) Uani 1 1 d . . .
H39A H 0.2101 0.5159 0.4057 0.091 Uiso 1 1 calc R . .
C40 C 0.1500(2) 0.64821(11) 0.26299(11) 0.0530(5) Uani 1 1 d . . .
C41 C 0.2773(3) 0.62048(14) 0.25663(14) 0.0747(7) Uani 1 1 d . . .
H41A H 0.3137 0.5886 0.2889 0.090 Uiso 1 1 calc R . .
C42 C 0.3506(3) 0.63992(18) 0.20246(16) 0.0924(9) Uani 1 1 d . . .
H42A H 0.4368 0.6214 0.1987 0.111 Uiso 1 1 calc R . .
C43 C 0.2976(3) 0.68612(17) 0.15433(15) 0.0867(9) Uani 1 1 d . . .
H43A H 0.3471 0.6985 0.1176 0.104 Uiso 1 1 calc R . .
C44 C 0.1714(3) 0.71438(16) 0.16011(13) 0.0827(8) Uani 1 1 d . . .
H44A H 0.1356 0.7463 0.1277 0.099 Uiso 1 1 calc R . .
C45 C 0.0980(3) 0.69507(14) 0.21438(12) 0.0679(6) Uani 1 1 d . . .
H45A H 0.0121 0.7140 0.2182 0.082 Uiso 1 1 calc R . .

loop_
_atom_site_aniso_label
_atom_site_aniso_U_11
_atom_site_aniso_U_22
_atom_site_aniso_U_33
_atom_site_aniso_U_23
_atom_site_aniso_U_13
_atom_site_aniso_U_12
Al1 0.0530(4) 0.0500(4) 0.0609(4) 0.0033(3) 0.0113(3) 0.0050(3)
P1 0.0471(3) 0.0479(3) 0.0538(3) -0.0017(2) 0.0083(2) 0.0020(2)
N1 0.0469(9) 0.0490(10) 0.0607(11) -0.0018(8) 0.0075(8) 0.0042(8)
C1 0.0507(12) 0.0540(13) 0.0586(13) -0.0092(10) 0.0134(10) 0.0032(10)
C2 0.0630(14) 0.0556(13) 0.0588(13) -0.0061(11) 0.0170(11) -0.0015(11)
C3 0.0856(18) 0.0596(15) 0.0791(17) -0.0094(13) 0.0208(15) -0.0121(13)
C4 0.0673(17) 0.083(2) 0.093(2) -0.0266(16) 0.0137(15) -0.0179(14)
C5 0.0553(15) 0.087(2) 0.0854(18) -0.0150(15) 0.0012(13) -0.0019(13)
C6 0.0547(13) 0.0701(16) 0.0735(16) -0.0047(12) 0.0024(12) 0.0034(12)
C7 0.0788(16) 0.0511(13) 0.0624(14) 0.0033(11) 0.0155(12) -0.0070(12)
C8 0.098(2) 0.0656(16) 0.0689(16) 0.0030(13) 0.0125(15) 0.0068(15)
C9 0.112(2) 0.0808(19) 0.080(2) 0.0122(16) 0.0015(18) 0.0171(17)
C10 0.140(3) 0.094(2) 0.077(2) 0.0099(18) -0.012(2) 0.009(2)
C11 0.158(3) 0.110(3) 0.0606(18) -0.0145(17) 0.003(2) 0.017(2)
C12 0.117(2) 0.083(2) 0.0697(18) -0.0099(15) 0.0062(17) 0.0169(17)
C13 0.0490(12) 0.0462(11) 0.0600(13) 0.0059(10) 0.0059(10) 0.0017(9)
C14 0.0495(12) 0.0519(12) 0.0636(13) 0.0076(10) 0.0084(10) 0.0057(9)
C15 0.0560(14) 0.0669(15) 0.0799(17) 0.0085(13) 0.0125(13) 0.0123(11)
C16 0.0542(14) 0.0792(18) 0.097(2) 0.0180(16) 0.0005(14) 0.0130(13)
C17 0.0632(15) 0.0709(16) 0.0811(17) 0.0096(14) -0.0146(13) -0.0016(13)
C18 0.0651(14) 0.0561(13) 0.0667(14) 0.0007(11) -0.0007(12) 0.0025(11)
C19 0.0508(12) 0.0603(13) 0.0625(13) 0.0006(11) 0.0180(10) 0.0072(10)
C20 0.0904(19) 0.0626(16) 0.0719(17) -0.0027(13) 0.0140(14) 0.0084(13)
C21 0.106(2) 0.0769(19) 0.082(2) -0.0193(16) 0.0155(17) -0.0053(17)
C22 0.086(2) 0.105(2) 0.0673(17) -0.0116(17) 0.0057(15) -0.0067(17)
C23 0.0810(18) 0.091(2) 0.0674(16) 0.0097(15) 0.0010(14) 0.0020(15)
C24 0.0645(14) 0.0657(15) 0.0713(16) 0.0049(12) 0.0078(12) 0.0012(12)
C25 0.102(2) 0.0672(16) 0.0680(16) 0.0107(13) 0.0111(14) 0.0141(14)
C26 0.0667(16) 0.0617(15) 0.108(2) 0.0027(14) 0.0073(15) -0.0018(12)
C27 0.0570(13) 0.0510(12) 0.0626(13) 0.0002(10) 0.0096(11) 0.0050(10)
C28 0.0481(11) 0.0505(12) 0.0623(13) -0.0025(10) 0.0044(10) 0.0017(9)
C29 0.0907(19) 0.0615(15) 0.0780(17) -0.0044(13) 0.0228(15) -0.0112(14)
C30 0.099(2) 0.0724(18) 0.100(2) 0.0033(16) 0.0260(18) -0.0203(16)
C31 0.111(2) 0.0644(18) 0.112(3) -0.0168(17) 0.012(2) -0.0308(17)
C32 0.155(3) 0.091(2) 0.087(2) -0.0279(18) 0.022(2) -0.052(2)
C33 0.108(2) 0.0766(18) 0.0688(16) -0.0144(14) 0.0194(15) -0.0270(16)
C34 0.0522(12) 0.0589(13) 0.0547(12) 0.0012(10) 0.0093(10) -0.0024(10)
C35 0.0737(16) 0.0782(17) 0.0662(15) -0.0054(13) 0.0090(13) -0.0120(13)
C36 0.088(2) 0.124(3) 0.0657(17) -0.0103(18) -0.0005(16) -0.034(2)
C37 0.0737(19) 0.161(4) 0.0679(19) 0.026(2) -0.0098(15) -0.024(2)
C38 0.0762(19) 0.111(3) 0.102(2) 0.036(2) -0.0131(17) 0.0011(18)
C39 0.0644(15) 0.0763(17) 0.0840(18) 0.0093(14) -0.0060(14) 0.0040(13)
C40 0.0522(12) 0.0542(12) 0.0534(12) -0.0036(10) 0.0082(10) -0.0027(10)
C41 0.0648(15) 0.0854(18) 0.0761(16) 0.0156(14) 0.0203(13) 0.0148(13)
C42 0.0714(18) 0.116(2) 0.095(2) 0.0107(19) 0.0365(16) 0.0164(17)
C43 0.088(2) 0.107(2) 0.0696(17) 0.0081(16) 0.0317(15) -0.0014(17)
C44 0.092(2) 0.096(2) 0.0610(16) 0.0153(14) 0.0112(15) 0.0006(16)
C45 0.0618(14) 0.0805(17) 0.0621(15) 0.0050(13) 0.0084(12) 0.0048(12)

loop_
_atom_type_symbol
_atom_type_description
_atom_type_scat_dispersion_real
_atom_type_scat_dispersion_imag
_atom_type_scat_source
C C 0.0033 0.0016 'International Tables Vol C Tables 4.2.6.8 and 6.1.1.4'
H H 0.0000 0.0000 'International Tables Vol C Tables 4.2.6.8 and 6.1.1.4'
N N 0.0061 0.0033 'International Tables Vol C Tables 4.2.6.8 and 6.1.1.4'
Al Al 0.0645 0.0514 'International Tables Vol C Tables 4.2.6.8 and 6.1.1.4'
P P 0.1023 0.0942 'International Tables Vol C Tables 4.2.6.8 and 6.1.1.4'

loop_
_geom_angle_atom_site_label_1
_geom_angle_atom_site_label_2
_geom_angle_atom_site_label_3
_geom_angle
_geom_angle_site_symmetry_1
_geom_angle_site_symmetry_3
_geom_angle_publ_flag
N1 Al1 C26 112.20(10) . . ?
N1 Al1 C25 114.06(10) . . ?
C26 Al1 C25 110.60(13) . . ?
N1 Al1 C27 97.80(8) . . ?
C26 Al1 C27 107.88(11) . . ?
C25 Al1 C27 113.60(11) . . ?
C27 P1 C28 110.69(10) . . ?
C27 P1 C34 111.84(11) . . ?
C28 P1 C34 107.91(10) . . ?
C27 P1 C40 111.99(11) . . ?
C28 P1 C40 108.02(10) . . ?
C34 P1 C40 106.17(10) . . ?
C1 N1 C13 115.27(17) . . ?
C1 N1 Al1 121.14(14) . . ?
C13 N1 Al1 123.54(14) . . ?
C6 C1 C2 117.3(2) . . ?
C6 C1 N1 120.2(2) . . ?
C2 C1 N1 122.5(2) . . ?
C3 C2 C1 118.3(2) . . ?
C3 C2 C7 117.7(2) . . ?
C1 C2 C7 123.8(2) . . ?
C4 C3 C2 122.6(3) . . ?
C5 C4 C3 119.0(3) . . ?
C4 C5 C6 119.9(3) . . ?
C5 C6 C1 122.7(3) . . ?
C8 C7 C12 117.2(3) . . ?
C8 C7 C2 122.7(2) . . ?
C12 C7 C2 120.0(2) . . ?
C7 C8 C9 121.8(3) . . ?
C10 C9 C8 119.8(3) . . ?
C9 C10 C11 119.7(3) . . ?
C10 C11 C12 120.8(3) . . ?
C7 C12 C11 120.7(3) . . ?
C18 C13 C14 117.9(2) . . ?
C18 C13 N1 120.6(2) . . ?
C14 C13 N1 121.46(19) . . ?
C15 C14 C13 119.3(2) . . ?
C15 C14 C19 118.2(2) . . ?
C13 C14 C19 122.53(19) . . ?
C16 C15 C14 121.3(2) . . ?
C15 C16 C17 119.6(2) . . ?
C16 C17 C18 120.4(2) . . ?
C17 C18 C13 121.4(2) . . ?
C24 C19 C20 117.5(2) . . ?
C24 C19 C14 121.0(2) . . ?
C20 C19 C14 121.4(2) . . ?
C21 C20 C19 121.3(3) . . ?
C22 C21 C20 120.0(3) . . ?
C23 C22 C21 119.7(3) . . ?
C22 C23 C24 120.6(3) . . ?
C19 C24 C23 120.8(3) . . ?
P1 C27 Al1 126.80(12) . . ?
C33 C28 C29 118.4(2) . . ?
C33 C28 P1 121.65(18) . . ?
C29 C28 P1 119.97(18) . . ?
C30 C29 C28 120.5(3) . . ?
C31 C30 C29 120.1(3) . . ?
C32 C31 C30 120.0(3) . . ?
C31 C32 C33 120.7(3) . . ?
C28 C33 C32 120.4(3) . . ?
C35 C34 C39 119.4(2) . . ?
C35 C34 P1 118.91(19) . . ?
C39 C34 P1 121.50(19) . . ?
C36 C35 C34 119.9(3) . . ?
C37 C36 C35 120.2(3) . . ?
C36 C37 C38 120.7(3) . . ?
C39 C38 C37 119.3(3) . . ?
C38 C39 C34 120.5(3) . . ?
C45 C40 C41 118.9(2) . . ?
C45 C40 P1 120.50(17) . . ?
C41 C40 P1 120.60(18) . . ?
C42 C41 C40 120.1(3) . . ?
C43 C42 C41 120.4(3) . . ?
C42 C43 C44 120.1(3) . . ?
C43 C44 C45 119.5(3) . . ?
C40 C45 C44 120.9(2) . . ?

loop_
_geom_bond_atom_site_label_1
_geom_bond_atom_site_label_2
_geom_bond_distance
_geom_bond_site_symmetry_2
_geom_bond_publ_flag
Al1 N1 1.8977(18) . ?
Al1 C26 1.980(3) . ?
Al1 C25 1.999(3) . ?
Al1 C27 2.064(2) . ?
P1 C27 1.747(2) . ?
P1 C28 1.792(2) . ?
P1 C34 1.798(2) . ?
P1 C40 1.815(2) . ?
N1 C1 1.412(3) . ?
N1 C13 1.419(3) . ?
C1 C6 1.391(3) . ?
C1 C2 1.410(3) . ?
C2 C3 1.399(3) . ?
C2 C7 1.492(3) . ?
C3 C4 1.370(4) . ?
C4 C5 1.363(4) . ?
C5 C6 1.377(3) . ?
C7 C8 1.382(4) . ?
C7 C12 1.382(4) . ?
C8 C9 1.385(4) . ?
C9 C10 1.357(4) . ?
C10 C11 1.363(5) . ?
C11 C12 1.384(4) . ?
C13 C18 1.395(3) . ?
C13 C14 1.410(3) . ?
C14 C15 1.396(3) . ?
C14 C19 1.492(3) . ?
C15 C16 1.372(4) . ?
C16 C17 1.373(4) . ?
C17 C18 1.377(3) . ?
C19 C24 1.381(3) . ?
C19 C20 1.387(3) . ?
C20 C21 1.379(4) . ?
C21 C22 1.367(4) . ?
C22 C23 1.363(4) . ?
C23 C24 1.385(4) . ?
C28 C33 1.368(3) . ?
C28 C29 1.388(3) . ?
C29 C30 1.376(4) . ?
C30 C31 1.357(4) . ?
C31 C32 1.355(4) . ?
C32 C33 1.379(4) . ?
C34 C35 1.384(3) . ?
C34 C39 1.387(3) . ?
C35 C36 1.378(4) . ?
C36 C37 1.367(5) . ?
C37 C38 1.380(5) . ?
C38 C39 1.375(4) . ?
C40 C45 1.377(3) . ?
C40 C41 1.379(3) . ?
C41 C42 1.379(4) . ?
C42 C43 1.365(4) . ?
C43 C44 1.372(4) . ?
C44 C45 1.380(3) . ?
